data_7022776
loop_
_publ_author_name
'Feng, Xun'
'Feng, Yu-Quan'
'Liu, Lang'
'Wang, Li-Ya'
'Song, Hong-Liang'
'Ng, Seik-Weng'

_publ_section_title
;
 A series of Zn-4f heterometallic coordination polymers and a zinc complex
 containing a flexible mixed donor dicarboxylate ligand.
;
_journal_issue 21
_journal_name_full 'Dalton transactions (Cambridge, England : 2003)'
_journal_page_first 7741
_journal_page_last 7754
_journal_paper_doi 10.1039/c3dt33002h
_journal_volume 42
_journal_year 2013
_chemical_formula_sum 'C26 H16 Cl Dy N2 O11 Zn'
_chemical_formula_weight 795.73
_chemical_name_systematic
;
?
;
_space_group_IT_number 2
_symmetry_cell_setting triclinic
_symmetry_space_group_name_Hall '-P 1'
_symmetry_space_group_name_H-M 'P -1'
_atom_sites_solution_hydrogens geom
_atom_sites_solution_primary direct
_atom_sites_solution_secondary difmap
_audit_creation_method SHELXL-97
_cell_angle_alpha 107.6960(10)
_cell_angle_beta 104.5210(10)
_cell_angle_gamma 92.6240(10)
_cell_formula_units_Z 2
_cell_length_a 8.5005(9)
_cell_length_b 12.8099(13)
_cell_length_c 13.4136(14)
_cell_measurement_reflns_used 4326
_cell_measurement_temperature 296(2)
_cell_measurement_theta_max 27.86
_cell_measurement_theta_min 2.59
_cell_volume 1335.2(2)
_computing_cell_refinement 'Bruker SMART'
_computing_data_collection 'Bruker SMART'
_computing_data_reduction 'Bruker SAINT'
_computing_molecular_graphics 'Bruker SHELXTL'
_computing_publication_material 'Bruker SHELXTL'
_computing_structure_refinement 'SHELXL-97 (Sheldrick, 1997)'
_computing_structure_solution 'SHELXS-97 (Sheldrick, 1990)'
_diffrn_ambient_temperature 296(2)
_diffrn_measured_fraction_theta_full 0.993
_diffrn_measured_fraction_theta_max 0.993
_diffrn_measurement_device_type 'CCD area detector'
_diffrn_measurement_method 'phi and omega scans'
_diffrn_radiation_monochromator graphite
_diffrn_radiation_source 'fine-focus sealed tube'
_diffrn_radiation_type MoK\a
_diffrn_radiation_wavelength 0.71073
_diffrn_reflns_av_R_equivalents 0.0238
_diffrn_reflns_av_sigmaI/netI 0.0369
_diffrn_reflns_limit_h_max 10
_diffrn_reflns_limit_h_min -10
_diffrn_reflns_limit_k_max 15
_diffrn_reflns_limit_k_min -15
_diffrn_reflns_limit_l_max 16
_diffrn_reflns_limit_l_min -16
_diffrn_reflns_number 10254
_diffrn_reflns_theta_full 25.50
_diffrn_reflns_theta_max 25.50
_diffrn_reflns_theta_min 2.50
_diffrn_standards_number 0
_exptl_absorpt_coefficient_mu 3.841
_exptl_absorpt_correction_T_max 0.6154
_exptl_absorpt_correction_T_min 0.4468
_exptl_absorpt_correction_type multi-scan
_exptl_absorpt_process_details sadabs
_exptl_crystal_colour colourless
_exptl_crystal_density_diffrn 1.979
_exptl_crystal_density_method 'not measured'
_exptl_crystal_description block
_exptl_crystal_F_000 774
_exptl_crystal_size_max 0.25
_exptl_crystal_size_mid 0.19
_exptl_crystal_size_min 0.14
_refine_diff_density_max 1.580
_refine_diff_density_min -1.445
_refine_diff_density_rms 0.171
_refine_ls_extinction_method none
_refine_ls_goodness_of_fit_ref 1.085
_refine_ls_hydrogen_treatment constr
_refine_ls_matrix_type full
_refine_ls_number_parameters 379
_refine_ls_number_reflns 4941
_refine_ls_number_restraints 0
_refine_ls_restrained_S_all 1.085
_refine_ls_R_factor_all 0.0450
_refine_ls_R_factor_gt 0.0394
_refine_ls_shift/su_max 0.001
_refine_ls_shift/su_mean 0.000
_refine_ls_structure_factor_coef Fsqd
_refine_ls_weighting_details 'calc w=1/[\s^2^(Fo^2^)+(0.0759P)^2^+4.8088P] where P=(Fo^2^+2Fc^2^)/3'
_refine_ls_weighting_scheme calc
_refine_ls_wR_factor_gt 0.1184
_refine_ls_wR_factor_ref 0.1247
_reflns_number_gt 4388
_reflns_number_total 4941
_reflns_threshold_expression >2sigma(I)
_cod_data_source_file c3dt33002h.txt
_cod_data_source_block Dy
_cod_depositor_comments
;
The following automatic conversions were performed:

'_symmetry_cell_setting' value 'Triclinic' changed to 'triclinic'
according to /home/saulius/struct/CIF-dictionaries/cif_core.dic
dictionary named 'cif_core.dic' version 2.4.2 from 2011-04-26.

Automatic conversion script
Id: cif_fix_values 1891 2012-01-12 08:04:46Z andrius 
;
_cod_original_sg_symbol_H-M P-1
_cod_database_code 7022776

loop_
_symmetry_equiv_pos_as_xyz
'x, y, z'
'-x, -y, -z'

loop_
_atom_site_label
_atom_site_type_symbol
_atom_site_fract_x
_atom_site_fract_y
_atom_site_fract_z
_atom_site_U_iso_or_equiv
_atom_site_adp_type
_atom_site_occupancy
_atom_site_symmetry_multiplicity
_atom_site_calc_flag
_atom_site_refinement_flags
Dy1 Dy 0.24622(3) 0.48949(2) 0.48931(2) 0.01999(13) Uani 1 1 d .
Zn1 Zn 0.32333(8) 0.21982(6) 0.65972(6) 0.01811(18) Uani 1 1 d .
Cl1 Cl 0.2289(2) 0.12805(15) 0.75345(14) 0.0312(4) Uani 1 1 d .
O1 O 0.7404(6) 0.4531(4) 0.0822(4) 0.0305(11) Uani 1 1 d .
O2 O 0.7783(5) 0.5427(3) 0.3416(3) 0.0163(9) Uani 1 1 d .
O3 O 0.5940(5) 0.6240(4) 0.2503(4) 0.0221(10) Uani 1 1 d .
O4 O 0.4688(5) 0.4814(3) 0.3894(3) 0.0150(8) Uani 1 1 d .
O5 O 0.2320(5) 0.3810(4) 0.2912(3) 0.0210(9) Uani 1 1 d .
O6 O 0.2659(6) 0.0605(4) 0.2880(4) 0.0290(11) Uani 1 1 d .
O7 O 0.1529(5) 0.1835(4) 0.5191(3) 0.0216(10) Uani 1 1 d .
O8 O 0.2998(5) 0.2985(3) 0.4720(3) 0.0183(9) Uani 1 1 d .
O9 O -0.0259(5) 0.3889(3) 0.4441(3) 0.0132(8) Uani 1 1 d .
O10 O -0.2832(5) 0.3123(4) 0.3833(4) 0.0203(9) Uani 1 1 d .
O11 O 0.1179(6) 0.5885(4) 0.3639(4) 0.0250(10) Uani 1 1 d .
H1W H 0.0164 0.5903 0.3585 0.038 Uiso 1 1 d R
H2W H 0.1521 0.5924 0.3106 0.038 Uiso 1 1 d R
N1 N 0.8611(8) 0.3925(5) -0.1684(5) 0.0315(14) Uani 1 1 d .
N2 N 0.4738(6) -0.1495(4) 0.3687(5) 0.0226(12) Uani 1 1 d .
C1 C 0.6173(8) 0.3863(6) 0.0925(5) 0.0221(14) Uani 1 1 d .
C2 C 0.5695(7) 0.4305(5) 0.1883(4) 0.0143(12) Uani 1 1 d .
C3 C 0.4420(7) 0.3683(5) 0.2034(5) 0.0141(12) Uani 1 1 d .
C4 C 0.3699(8) 0.2662(5) 0.1277(5) 0.0200(13) Uani 1 1 d .
H4 H 0.2872 0.2254 0.1395 0.024 Uiso 1 1 calc R
C5 C 0.4211(8) 0.2249(6) 0.0345(5) 0.0264(15) Uani 1 1 d .
H5 H 0.3733 0.1563 -0.0160 0.032 Uiso 1 1 calc R
C6 C 0.5442(9) 0.2864(6) 0.0165(5) 0.0266(15) Uani 1 1 d .
H6 H 0.5766 0.2598 -0.0469 0.032 Uiso 1 1 calc R
C7 C 0.6531(7) 0.5409(5) 0.2662(5) 0.0159(12) Uani 1 1 d .
C8 C 0.3762(7) 0.4113(5) 0.2995(5) 0.0137(12) Uani 1 1 d .
C9 C 0.7883(8) 0.4334(6) -0.0890(6) 0.0256(14) Uani 1 1 d .
H9 H 0.7142 0.4834 -0.0971 0.031 Uiso 1 1 calc R
C10 C 0.8192(8) 0.4041(6) 0.0026(5) 0.0237(14) Uani 1 1 d .
C11 C 0.9290(10) 0.3332(7) 0.0190(6) 0.0355(18) Uani 1 1 d .
H11 H 0.9532 0.3151 0.0827 0.043 Uiso 1 1 calc R
C12 C 1.0038(10) 0.2887(7) -0.0618(7) 0.0393(19) Uani 1 1 d .
H12 H 1.0761 0.2372 -0.0552 0.047 Uiso 1 1 calc R
C13 C 0.9686(9) 0.3226(7) -0.1526(6) 0.0346(17) Uani 1 1 d .
H13 H 1.0228 0.2951 -0.2055 0.042 Uiso 1 1 calc R
C14 C 0.1095(8) 0.0922(5) 0.2614(5) 0.0200(13) Uani 1 1 d .
C15 C 0.0661(7) 0.1784(5) 0.3377(5) 0.0160(12) Uani 1 1 d .
C16 C -0.0869(7) 0.2122(5) 0.3075(5) 0.0148(12) Uani 1 1 d .
C17 C -0.1935(8) 0.1610(5) 0.2040(5) 0.0244(14) Uani 1 1 d .
H17 H -0.2966 0.1829 0.1855 0.029 Uiso 1 1 calc R
C18 C -0.1457(9) 0.0770(6) 0.1283(6) 0.0314(16) Uani 1 1 d .
H18 H -0.2154 0.0439 0.0585 0.038 Uiso 1 1 calc R
C19 C 0.0045(9) 0.0435(5) 0.1572(6) 0.0280(15) Uani 1 1 d .
H19 H 0.0369 -0.0124 0.1066 0.034 Uiso 1 1 calc R
C20 C 0.1827(7) 0.2253(5) 0.4516(5) 0.0165(13) Uani 1 1 d .
C21 C -0.1375(7) 0.3092(5) 0.3831(5) 0.0137(12) Uani 1 1 d .
C22 C 0.2892(8) -0.0216(5) 0.3335(5) 0.0216(13) Uani 1 1 d .
C23 C 0.4300(8) -0.0693(5) 0.3257(6) 0.0231(14) Uani 1 1 d .
H23 H 0.4969 -0.0452 0.2897 0.028 Uiso 1 1 calc R
C24 C 0.3759(9) -0.1822(6) 0.4223(6) 0.0307(16) Uani 1 1 d .
H24 H 0.4055 -0.2363 0.4540 0.037 Uiso 1 1 calc R
C25 C 0.2352(9) -0.1380(6) 0.4310(7) 0.0339(17) Uani 1 1 d .
H25 H 0.1703 -0.1627 0.4679 0.041 Uiso 1 1 calc R
C26 C 0.1878(8) -0.0573(6) 0.3861(6) 0.0267(15) Uani 1 1 d .
H26 H 0.0910 -0.0277 0.3909 0.032 Uiso 1 1 calc R

loop_
_atom_site_aniso_label
_atom_site_aniso_U_11
_atom_site_aniso_U_22
_atom_site_aniso_U_33
_atom_site_aniso_U_23
_atom_site_aniso_U_13
_atom_site_aniso_U_12
Dy1 0.01554(18) 0.0270(2) 0.02031(19) 0.00958(13) 0.00718(12) 0.00596(12)
Zn1 0.0179(4) 0.0199(4) 0.0181(4) 0.0080(3) 0.0044(3) 0.0083(3)
Cl1 0.0324(9) 0.0407(10) 0.0302(9) 0.0203(8) 0.0143(7) 0.0096(8)
O1 0.035(3) 0.033(3) 0.026(3) 0.002(2) 0.024(2) -0.005(2)
O2 0.013(2) 0.023(2) 0.014(2) 0.0061(17) 0.0045(16) 0.0011(17)
O3 0.024(2) 0.019(2) 0.020(2) 0.0055(18) 0.0003(18) 0.0074(18)
O4 0.0094(19) 0.024(2) 0.0102(19) 0.0034(17) 0.0037(16) 0.0023(16)
O5 0.011(2) 0.035(3) 0.017(2) 0.0069(19) 0.0071(17) -0.0007(18)
O6 0.026(3) 0.028(3) 0.045(3) 0.020(2) 0.019(2) 0.018(2)
O7 0.023(2) 0.027(2) 0.014(2) 0.0109(19) 0.0004(18) 0.0033(19)
O8 0.012(2) 0.021(2) 0.023(2) 0.0084(18) 0.0026(17) 0.0083(17)
O9 0.012(2) 0.0132(19) 0.015(2) 0.0036(16) 0.0062(16) 0.0034(16)
O10 0.009(2) 0.021(2) 0.028(2) 0.0031(19) 0.0056(18) 0.0037(17)
O11 0.024(2) 0.041(3) 0.025(2) 0.022(2) 0.015(2) 0.016(2)
N1 0.036(3) 0.048(4) 0.021(3) 0.018(3) 0.016(3) 0.017(3)
N2 0.016(3) 0.021(3) 0.030(3) 0.009(2) 0.004(2) 0.008(2)
C1 0.022(3) 0.029(3) 0.019(3) 0.008(3) 0.011(3) 0.006(3)
C2 0.014(3) 0.022(3) 0.007(3) 0.006(2) 0.001(2) 0.007(2)
C3 0.010(3) 0.021(3) 0.013(3) 0.006(2) 0.005(2) 0.006(2)
C4 0.018(3) 0.025(3) 0.016(3) 0.005(3) 0.005(2) 0.000(3)
C5 0.027(4) 0.025(3) 0.017(3) -0.004(3) 0.002(3) -0.002(3)
C6 0.032(4) 0.031(4) 0.012(3) -0.003(3) 0.011(3) 0.002(3)
C7 0.017(3) 0.023(3) 0.011(3) 0.007(2) 0.008(2) 0.005(2)
C8 0.015(3) 0.020(3) 0.010(3) 0.008(2) 0.005(2) 0.010(2)
C9 0.023(3) 0.035(4) 0.027(4) 0.015(3) 0.014(3) 0.015(3)
C10 0.025(3) 0.029(4) 0.017(3) 0.004(3) 0.011(3) 0.001(3)
C11 0.044(5) 0.046(5) 0.025(4) 0.021(3) 0.010(3) 0.014(4)
C12 0.037(4) 0.047(5) 0.043(5) 0.019(4) 0.020(4) 0.024(4)
C13 0.030(4) 0.048(5) 0.029(4) 0.009(3) 0.018(3) 0.017(3)
C14 0.022(3) 0.017(3) 0.025(3) 0.008(3) 0.011(3) 0.008(3)
C15 0.021(3) 0.015(3) 0.016(3) 0.010(2) 0.005(2) 0.006(2)
C16 0.016(3) 0.013(3) 0.018(3) 0.005(2) 0.007(2) 0.005(2)
C17 0.025(3) 0.020(3) 0.025(3) 0.007(3) 0.002(3) 0.006(3)
C18 0.041(4) 0.024(4) 0.019(3) -0.001(3) 0.002(3) 0.002(3)
C19 0.043(4) 0.017(3) 0.023(4) 0.000(3) 0.015(3) 0.009(3)
C20 0.015(3) 0.017(3) 0.016(3) 0.004(2) 0.002(2) 0.013(2)
C21 0.014(3) 0.017(3) 0.011(3) 0.007(2) 0.001(2) 0.005(2)
C22 0.020(3) 0.017(3) 0.026(3) 0.004(3) 0.007(3) 0.008(3)
C23 0.023(3) 0.023(3) 0.028(4) 0.010(3) 0.013(3) 0.008(3)
C24 0.029(4) 0.034(4) 0.040(4) 0.026(3) 0.011(3) 0.010(3)
C25 0.030(4) 0.036(4) 0.049(5) 0.024(4) 0.018(4) 0.010(3)
C26 0.019(3) 0.028(4) 0.033(4) 0.008(3) 0.008(3) 0.006(3)

loop_
_atom_type_symbol
_atom_type_description
_atom_type_scat_dispersion_real
_atom_type_scat_dispersion_imag
_atom_type_scat_source
C C 0.0033 0.0016 'International Tables Vol C Tables 4.2.6.8 and 6.1.1.4'
H H 0.0000 0.0000 'International Tables Vol C Tables 4.2.6.8 and 6.1.1.4'
N N 0.0061 0.0033 'International Tables Vol C Tables 4.2.6.8 and 6.1.1.4'
O O 0.0106 0.0060 'International Tables Vol C Tables 4.2.6.8 and 6.1.1.4'
Zn Zn 0.2839 1.4301 'International Tables Vol C Tables 4.2.6.8 and 6.1.1.4'
Dy Dy -0.1892 4.4098 'International Tables Vol C Tables 4.2.6.8 and 6.1.1.4'
Cl Cl 0.1484 0.1585 'International Tables Vol C Tables 4.2.6.8 and 6.1.1.4'

loop_
_geom_angle_atom_site_label_1
_geom_angle_atom_site_label_2
_geom_angle_atom_site_label_3
_geom_angle
_geom_angle_site_symmetry_1
_geom_angle_site_symmetry_3
O9 Dy1 O8 76.47(13) . .
O9 Dy1 O11 86.10(14) . .
O8 Dy1 O11 136.09(15) . .
O9 Dy1 O2 73.86(13) . 2_666
O8 Dy1 O2 73.27(14) . 2_666
O11 Dy1 O2 139.51(14) . 2_666
O9 Dy1 O4 143.28(13) . 2_666
O8 Dy1 O4 78.10(14) . 2_666
O11 Dy1 O4 130.31(15) . 2_666
O2 Dy1 O4 73.71(13) 2_666 2_666
O9 Dy1 O10 114.51(13) . 2_566
O8 Dy1 O10 146.23(14) . 2_566
O11 Dy1 O10 77.64(15) . 2_566
O2 Dy1 O10 79.34(14) 2_666 2_566
O4 Dy1 O10 75.53(13) 2_666 2_566
O9 Dy1 O4 134.27(13) . .
O8 Dy1 O4 81.80(13) . .
O11 Dy1 O4 82.42(13) . .
O2 Dy1 O4 136.21(13) 2_666 .
O4 Dy1 O4 66.18(15) 2_666 .
O10 Dy1 O4 105.94(13) 2_566 .
O9 Dy1 O5 83.84(13) . .
O8 Dy1 O5 69.61(14) . .
O11 Dy1 O5 68.66(15) . .
O2 Dy1 O5 140.17(14) 2_666 .
O4 Dy1 O5 111.31(13) 2_666 .
O10 Dy1 O5 140.46(14) 2_566 .
O4 Dy1 O5 50.76(13) . .
O9 Dy1 O9 65.14(15) . 2_566
O8 Dy1 O9 134.38(13) . 2_566
O11 Dy1 O9 66.51(13) . 2_566
O2 Dy1 O9 73.15(13) 2_666 2_566
O4 Dy1 O9 119.93(12) 2_666 2_566
O10 Dy1 O9 50.07(12) 2_566 2_566
O4 Dy1 O9 143.20(13) . 2_566
O5 Dy1 O9 126.20(13) . 2_566
O9 Dy1 C8 108.32(15) . .
O8 Dy1 C8 73.31(15) . .
O11 Dy1 C8 74.62(15) . .
O2 Dy1 C8 144.83(14) 2_666 .
O4 Dy1 C8 88.98(14) 2_666 .
O10 Dy1 C8 126.39(15) 2_566 .
O4 Dy1 C8 26.07(15) . .
O5 Dy1 C8 24.72(15) . .
O9 Dy1 C8 140.80(13) 2_566 .
O9 Dy1 C21 90.06(14) . 2_566
O8 Dy1 C21 146.58(15) . 2_566
O11 Dy1 C21 71.54(15) . 2_566
O2 Dy1 C21 73.64(14) 2_666 2_566
O4 Dy1 C21 96.95(14) 2_666 2_566
O10 Dy1 C21 24.62(14) 2_566 2_566
O4 Dy1 C21 126.83(15) . 2_566
O5 Dy1 C21 140.04(15) . 2_566
O9 Dy1 C21 25.51(14) 2_566 2_566
C8 Dy1 C21 140.04(15) . 2_566
O7 Zn1 O3 120.51(18) . 2_666
O7 Zn1 N2 108.4(2) . 2_656
O3 Zn1 N2 105.3(2) 2_666 2_656
O7 Zn1 Cl1 105.56(14) . .
O3 Zn1 Cl1 111.30(14) 2_666 .
N2 Zn1 Cl1 104.75(16) 2_656 .
C1 O1 C10 116.6(5) . .
C7 O2 Dy1 121.5(3) . 2_666
C7 O3 Zn1 126.0(4) . 2_666
C8 O4 Dy1 139.4(4) . 2_666
C8 O4 Dy1 93.4(3) . .
Dy1 O4 Dy1 113.82(15) 2_666 .
C8 O5 Dy1 95.0(3) . .
C22 O6 C14 119.6(5) . .
C20 O7 Zn1 116.4(4) . .
C20 O8 Dy1 119.5(3) . .
C21 O9 Dy1 151.0(4) . .
C21 O9 Dy1 91.2(3) . 2_566
Dy1 O9 Dy1 114.86(15) . 2_566
C21 O10 Dy1 96.7(3) . 2_566
Dy1 O11 H1W 112.3 . .
Dy1 O11 H2W 123.5 . .
H1W O11 H2W 118.0 . .
C13 N1 C9 116.9(6) . .
C23 N2 C24 117.9(5) . .
C23 N2 Zn1 117.4(4) . 2_656
C24 N2 Zn1 124.6(4) . 2_656
C6 C1 O1 124.1(6) . .
C6 C1 C2 121.9(6) . .
O1 C1 C2 114.0(6) . .
C1 C2 C3 117.3(6) . .
C1 C2 C7 118.7(5) . .
C3 C2 C7 124.0(5) . .
C4 C3 C2 121.0(5) . .
C4 C3 C8 117.7(5) . .
C2 C3 C8 121.3(5) . .
C3 C4 C5 120.0(6) . .
C3 C4 H4 120.0 . .
C5 C4 H4 120.0 . .
C4 C5 C6 120.0(6) . .
C4 C5 H5 120.0 . .
C6 C5 H5 120.0 . .
C1 C6 C5 119.8(6) . .
C1 C6 H6 120.1 . .
C5 C6 H6 120.1 . .
O3 C7 O2 125.5(6) . .
O3 C7 C2 116.9(5) . .
O2 C7 C2 117.6(5) . .
O5 C8 O4 120.7(5) . .
O5 C8 C3 119.1(5) . .
O4 C8 C3 120.1(5) . .
O5 C8 Dy1 60.3(3) . .
O4 C8 Dy1 60.5(3) . .
C3 C8 Dy1 178.4(4) . .
N1 C9 C10 122.4(6) . .
N1 C9 H9 118.8 . .
C10 C9 H9 118.8 . .
C9 C10 C11 120.8(6) . .
C9 C10 O1 118.3(6) . .
C11 C10 O1 120.8(6) . .
C10 C11 C12 118.1(7) . .
C10 C11 H11 120.9 . .
C12 C11 H11 120.9 . .
C11 C12 C13 118.3(7) . .
C11 C12 H12 120.8 . .
C13 C12 H12 120.8 . .
N1 C13 C12 123.4(7) . .
N1 C13 H13 118.3 . .
C12 C13 H13 118.3 . .
C19 C14 C15 120.8(6) . .
C19 C14 O6 119.9(6) . .
C15 C14 O6 119.1(6) . .
C16 C15 C14 118.1(6) . .
C16 C15 C20 123.3(5) . .
C14 C15 C20 118.5(5) . .
C17 C16 C15 120.8(5) . .
C17 C16 C21 118.2(5) . .
C15 C16 C21 120.9(5) . .
C18 C17 C16 120.0(6) . .
C18 C17 H17 120.0 . .
C16 C17 H17 120.0 . .
C19 C18 C17 119.5(6) . .
C19 C18 H18 120.2 . .
C17 C18 H18 120.2 . .
C18 C19 C14 120.7(6) . .
C18 C19 H19 119.7 . .
C14 C19 H19 119.7 . .
O7 C20 O8 124.8(6) . .
O7 C20 C15 114.7(5) . .
O8 C20 C15 120.5(5) . .
O10 C21 O9 121.8(5) . .
O10 C21 C16 120.9(5) . .
O9 C21 C16 117.3(5) . .
O10 C21 Dy1 58.7(3) . 2_566
O9 C21 Dy1 63.3(3) . 2_566
C16 C21 Dy1 173.3(4) . 2_566
O6 C22 C23 114.5(6) . .
O6 C22 C26 126.0(6) . .
C23 C22 C26 119.5(6) . .
N2 C23 C22 122.2(6) . .
N2 C23 H23 118.9 . .
C22 C23 H23 118.9 . .
N2 C24 C25 121.7(6) . .
N2 C24 H24 119.1 . .
C25 C24 H24 119.1 . .
C26 C25 C24 120.9(7) . .
C26 C25 H25 119.5 . .
C24 C25 H25 119.5 . .
C25 C26 C22 117.6(6) . .
C25 C26 H26 121.2 . .
C22 C26 H26 121.2 . .

loop_
_geom_bond_atom_site_label_1
_geom_bond_atom_site_label_2
_geom_bond_distance
_geom_bond_site_symmetry_2
Dy1 O9 2.435(4) .
Dy1 O8 2.461(4) .
Dy1 O11 2.476(4) .
Dy1 O2 2.481(4) 2_666
Dy1 O4 2.495(4) 2_666
Dy1 O10 2.547(4) 2_566
Dy1 O4 2.568(4) .
Dy1 O5 2.567(4) .
Dy1 O9 2.644(4) 2_566
Dy1 C8 2.945(6) .
Dy1 C21 2.960(6) 2_566
Zn1 O7 1.977(4) .
Zn1 O3 1.983(4) 2_666
Zn1 N2 2.048(5) 2_656
Zn1 Cl1 2.2192(18) .
O1 C1 1.382(8) .
O1 C10 1.405(8) .
O2 C7 1.265(7) .
O2 Dy1 2.481(4) 2_666
O3 C7 1.251(7) .
O3 Zn1 1.983(4) 2_666
O4 C8 1.296(7) .
O4 Dy1 2.495(4) 2_666
O5 C8 1.236(7) .
O6 C22 1.365(8) .
O6 C14 1.400(7) .
O7 C20 1.252(8) .
O8 C20 1.251(8) .
O9 C21 1.275(7) .
O9 Dy1 2.644(4) 2_566
O10 C21 1.241(7) .
O10 Dy1 2.547(4) 2_566
O11 H1W 0.8500 .
O11 H2W 0.8501 .
N1 C13 1.332(10) .
N1 C9 1.346(8) .
N2 C23 1.347(8) .
N2 C24 1.356(9) .
N2 Zn1 2.048(5) 2_656
C1 C6 1.371(10) .
C1 C2 1.406(8) .
C2 C3 1.407(8) .
C2 C7 1.495(8) .
C3 C4 1.387(9) .
C3 C8 1.495(8) .
C4 C5 1.388(9) .
C4 H4 0.9300 .
C5 C6 1.392(10) .
C5 H5 0.9300 .
C6 H6 0.9300 .
C9 C10 1.359(9) .
C9 H9 0.9300 .
C10 C11 1.356(10) .
C11 C12 1.381(11) .
C11 H11 0.9300 .
C12 C13 1.383(11) .
C12 H12 0.9300 .
C13 H13 0.9300 .
C14 C19 1.390(10) .
C14 C15 1.393(8) .
C15 C16 1.392(8) .
C15 C20 1.519(8) .
C16 C17 1.393(9) .
C16 C21 1.503(8) .
C17 C18 1.392(10) .
C17 H17 0.9300 .
C18 C19 1.366(10) .
C18 H18 0.9300 .
C19 H19 0.9300 .
C21 Dy1 2.960(6) 2_566
C22 C23 1.381(9) .
C22 C26 1.384(10) .
C23 H23 0.9300 .
C24 C25 1.363(10) .
C24 H24 0.9300 .
C25 C26 1.374(10) .
C25 H25 0.9300 .
C26 H26 0.9300 .

loop_
_geom_hbond_atom_site_label_D
_geom_hbond_atom_site_label_H
_geom_hbond_atom_site_label_A
_geom_hbond_distance_DH
_geom_hbond_distance_HA
_geom_hbond_distance_DA
_geom_hbond_angle_DHA
_geom_hbond_site_symmetry_A
O11 H1W O2 0.85 2.02 2.841(6) 161.4 1_455
O11 H2W N1 0.85 1.95 2.755(7) 157.1 2_665

loop_
_geom_torsion_atom_site_label_1
_geom_torsion_atom_site_label_2
_geom_torsion_atom_site_label_3
_geom_torsion_atom_site_label_4
_geom_torsion
_geom_torsion_site_symmetry_1
_geom_torsion_site_symmetry_4
O9 Dy1 O4 C8 6.6(4) . .
O8 Dy1 O4 C8 68.6(3) . .
O11 Dy1 O4 C8 -70.3(3) . .
O2 Dy1 O4 C8 123.8(3) 2_666 .
O4 Dy1 O4 C8 149.1(4) 2_666 .
O10 Dy1 O4 C8 -145.1(3) 2_566 .
O5 Dy1 O4 C8 -1.8(3) . .
O9 Dy1 O4 C8 -102.2(3) 2_566 .
C21 Dy1 O4 C8 -130.4(3) 2_566 .
O9 Dy1 O4 Dy1 -142.49(16) . 2_666
O8 Dy1 O4 Dy1 -80.55(17) . 2_666
O11 Dy1 O4 Dy1 140.56(19) . 2_666
O2 Dy1 O4 Dy1 -25.4(3) 2_666 2_666
O4 Dy1 O4 Dy1 0.0 2_666 2_666
O10 Dy1 O4 Dy1 65.78(19) 2_566 2_666
O5 Dy1 O4 Dy1 -150.9(3) . 2_666
O9 Dy1 O4 Dy1 108.7(2) 2_566 2_666
C8 Dy1 O4 Dy1 -149.1(4) . 2_666
C21 Dy1 O4 Dy1 80.5(2) 2_566 2_666
O9 Dy1 O5 C8 -172.1(4) . .
O8 Dy1 O5 C8 -94.3(4) . .
O11 Dy1 O5 C8 99.7(4) . .
O2 Dy1 O5 C8 -116.6(4) 2_666 .
O4 Dy1 O5 C8 -26.7(4) 2_666 .
O10 Dy1 O5 C8 66.2(4) 2_566 .
O4 Dy1 O5 C8 1.8(3) . .
O9 Dy1 O5 C8 135.0(3) 2_566 .
C21 Dy1 O5 C8 105.2(4) 2_566 .
O3 Zn1 O7 C20 54.4(5) 2_666 .
N2 Zn1 O7 C20 -66.8(5) 2_656 .
Cl1 Zn1 O7 C20 -178.6(4) . .
O9 Dy1 O8 C20 -1.9(4) . .
O11 Dy1 O8 C20 -71.4(5) . .
O2 Dy1 O8 C20 75.0(4) 2_666 .
O4 Dy1 O8 C20 151.4(4) 2_666 .
O10 Dy1 O8 C20 112.1(4) 2_566 .
O4 Dy1 O8 C20 -141.4(4) . .
O5 Dy1 O8 C20 -90.3(4) . .
O9 Dy1 O8 C20 30.9(5) 2_566 .
C8 Dy1 O8 C20 -116.1(4) . .
C21 Dy1 O8 C20 66.8(5) 2_566 .
O8 Dy1 O9 C21 -53.2(7) . .
O11 Dy1 O9 C21 86.2(7) . .
O2 Dy1 O9 C21 -129.4(8) 2_666 .
O4 Dy1 O9 C21 -100.6(7) 2_666 .
O10 Dy1 O9 C21 160.7(7) 2_566 .
O4 Dy1 O9 C21 10.7(8) . .
O5 Dy1 O9 C21 17.2(7) . .
O9 Dy1 O9 C21 152.1(8) 2_566 .
C8 Dy1 O9 C21 13.8(8) . .
C21 Dy1 O9 C21 157.7(7) 2_566 .
O8 Dy1 O9 Dy1 154.74(19) . 2_566
O11 Dy1 O9 Dy1 -65.87(17) . 2_566
O2 Dy1 O9 Dy1 78.55(17) 2_666 2_566
O4 Dy1 O9 Dy1 107.4(2) 2_666 2_566
O10 Dy1 O9 Dy1 8.6(2) 2_566 2_566
O4 Dy1 O9 Dy1 -141.32(15) . 2_566
O5 Dy1 O9 Dy1 -134.80(18) . 2_566
O9 Dy1 O9 Dy1 0.0 2_566 2_566
C8 Dy1 O9 Dy1 -138.26(16) . 2_566
C21 Dy1 O9 Dy1 5.62(17) 2_566 2_566
C10 O1 C1 C6 -15.2(10) . .
C10 O1 C1 C2 165.9(6) . .
C6 C1 C2 C3 -0.3(9) . .
O1 C1 C2 C3 178.5(5) . .
C6 C1 C2 C7 -178.8(6) . .
O1 C1 C2 C7 0.0(8) . .
C1 C2 C3 C4 1.7(9) . .
C7 C2 C3 C4 -179.9(6) . .
C1 C2 C3 C8 -176.6(5) . .
C7 C2 C3 C8 1.9(9) . .
C2 C3 C4 C5 -1.3(9) . .
C8 C3 C4 C5 177.0(6) . .
C3 C4 C5 C6 -0.4(10) . .
O1 C1 C6 C5 179.9(6) . .
C2 C1 C6 C5 -1.4(11) . .
C4 C5 C6 C1 1.7(11) . .
Zn1 O3 C7 O2 -1.5(9) 2_666 .
Zn1 O3 C7 C2 179.4(4) 2_666 .
Dy1 O2 C7 O3 99.6(6) 2_666 .
Dy1 O2 C7 C2 -81.3(6) 2_666 .
C1 C2 C7 O3 87.7(7) . .
C3 C2 C7 O3 -90.7(7) . .
C1 C2 C7 O2 -91.5(7) . .
C3 C2 C7 O2 90.1(7) . .
Dy1 O5 C8 O4 -3.3(6) . .
Dy1 O5 C8 C3 178.2(4) . .
Dy1 O4 C8 O5 137.1(5) 2_666 .
Dy1 O4 C8 O5 3.3(6) . .
Dy1 O4 C8 C3 -44.5(8) 2_666 .
Dy1 O4 C8 C3 -178.3(5) . .
Dy1 O4 C8 Dy1 133.8(5) 2_666 .
C4 C3 C8 O5 -26.7(8) . .
C2 C3 C8 O5 151.5(6) . .
C4 C3 C8 O4 154.8(6) . .
C2 C3 C8 O4 -26.9(8) . .
C4 C3 C8 Dy1 42(14) . .
C2 C3 C8 Dy1 -140(14) . .
O9 Dy1 C8 O5 8.3(4) . .
O8 Dy1 C8 O5 77.4(4) . .
O11 Dy1 C8 O5 -72.2(4) . .
O2 Dy1 C8 O5 96.1(4) 2_666 .
O4 Dy1 C8 O5 155.2(4) 2_666 .
O10 Dy1 C8 O5 -133.6(3) 2_566 .
O4 Dy1 C8 O5 -176.7(6) . .
O9 Dy1 C8 O5 -64.6(4) 2_566 .
C21 Dy1 C8 O5 -105.1(4) 2_566 .
O9 Dy1 C8 O4 -175.0(3) . .
O8 Dy1 C8 O4 -105.9(3) . .
O11 Dy1 C8 O4 104.5(3) . .
O2 Dy1 C8 O4 -87.2(4) 2_666 .
O4 Dy1 C8 O4 -28.0(4) 2_666 .
O10 Dy1 C8 O4 43.1(4) 2_566 .
O5 Dy1 C8 O4 176.7(6) . .
O9 Dy1 C8 O4 112.1(3) 2_566 .
C21 Dy1 C8 O4 71.6(4) 2_566 .
O9 Dy1 C8 C3 -61(14) . .
O8 Dy1 C8 C3 8(14) . .
O11 Dy1 C8 C3 -142(14) . .
O2 Dy1 C8 C3 27(14) 2_666 .
O4 Dy1 C8 C3 86(14) 2_666 .
O10 Dy1 C8 C3 157(14) 2_566 .
O4 Dy1 C8 C3 114(14) . .
O5 Dy1 C8 C3 -70(14) . .
O9 Dy1 C8 C3 -134(14) 2_566 .
C21 Dy1 C8 C3 -175(14) 2_566 .
C13 N1 C9 C10 -1.2(11) . .
N1 C9 C10 C11 1.4(12) . .
N1 C9 C10 O1 178.5(6) . .
C1 O1 C10 C9 108.0(7) . .
C1 O1 C10 C11 -74.9(9) . .
C9 C10 C11 C12 -2.3(12) . .
O1 C10 C11 C12 -179.3(7) . .
C10 C11 C12 C13 2.9(12) . .
C9 N1 C13 C12 1.9(12) . .
C11 C12 C13 N1 -2.9(13) . .
C22 O6 C14 C19 -92.7(8) . .
C22 O6 C14 C15 92.0(7) . .
C19 C14 C15 C16 1.6(9) . .
O6 C14 C15 C16 176.8(5) . .
C19 C14 C15 C20 177.7(6) . .
O6 C14 C15 C20 -7.2(8) . .
C14 C15 C16 C17 0.3(9) . .
C20 C15 C16 C17 -175.6(6) . .
C14 C15 C16 C21 -176.2(5) . .
C20 C15 C16 C21 8.0(9) . .
C15 C16 C17 C18 -1.9(10) . .
C21 C16 C17 C18 174.6(6) . .
C16 C17 C18 C19 1.6(11) . .
C17 C18 C19 C14 0.2(11) . .
C15 C14 C19 C18 -1.9(10) . .
O6 C14 C19 C18 -177.0(6) . .
Zn1 O7 C20 O8 -10.0(8) . .
Zn1 O7 C20 C15 168.6(4) . .
Dy1 O8 C20 O7 -106.4(6) . .
Dy1 O8 C20 C15 75.2(6) . .
C16 C15 C20 O7 81.9(7) . .
C14 C15 C20 O7 -94.0(7) . .
C16 C15 C20 O8 -99.5(7) . .
C14 C15 C20 O8 84.6(7) . .
Dy1 O10 C21 O9 5.6(6) 2_566 .
Dy1 O10 C21 C16 -172.2(4) 2_566 .
Dy1 O9 C21 O10 -160.2(5) . .
Dy1 O9 C21 O10 -5.3(6) 2_566 .
Dy1 O9 C21 C16 17.7(10) . .
Dy1 O9 C21 C16 172.5(4) 2_566 .
Dy1 O9 C21 Dy1 -154.8(7) . 2_566
C17 C16 C21 O10 35.6(8) . .
C15 C16 C21 O10 -147.9(6) . .
C17 C16 C21 O9 -142.3(6) . .
C15 C16 C21 O9 34.3(8) . .
C17 C16 C21 Dy1 -49(4) . 2_566
C15 C16 C21 Dy1 127(3) . 2_566
C14 O6 C22 C23 161.1(6) . .
C14 O6 C22 C26 -20.2(10) . .
C24 N2 C23 C22 -1.0(10) . .
Zn1 N2 C23 C22 175.5(5) 2_656 .
O6 C22 C23 N2 178.3(6) . .
C26 C22 C23 N2 -0.6(10) . .
C23 N2 C24 C25 1.5(11) . .
Zn1 N2 C24 C25 -174.6(6) 2_656 .
N2 C24 C25 C26 -0.5(12) . .
C24 C25 C26 C22 -1.0(12) . .
O6 C22 C26 C25 -177.2(7) . .
C23 C22 C26 C25 1.6(10) . .
